data_1573241
_journal_paper_doi 10.1039/D4CY01032A
_chemical_formula_moiety 'C72 H86 O9 P4 Ru2'
_chemical_formula_sum 'C72 H86 O9 P4 Ru2'
_chemical_formula_weight 1421.42
_space_group_crystal_system monoclinic
_space_group_IT_number 15
_space_group_name_Hall '-C 2yc'
_space_group_name_H-M_alt 'C 1 2/c 1'
_atom_sites_solution_hydrogens mixed
_atom_sites_solution_primary dual
_audit_creation_method SHELXL-2018/3
_audit_update_record
;
2023-09-20 deposited with the CCDC.	2024-11-18 downloaded from the CCDC.
;
_cell_angle_alpha 90
_cell_angle_beta 98.2700(6)
_cell_angle_gamma 90
_cell_formula_units_Z 4
_cell_length_a 13.34263(10)
_cell_length_b 22.71892(16)
_cell_length_c 22.67074(14)
_cell_measurement_reflns_used 24874
_cell_measurement_temperature 150(2)
_cell_measurement_theta_max 72.9850
_cell_measurement_theta_min 3.8760
_cell_volume 6800.72(8)
_computing_cell_refinement 'CrysAlisPro 1.171.40.43a (Rigaku OD, 2019)'
_computing_data_collection 'CrysAlisPro 1.171.40.43a (Rigaku OD, 2019)'
_computing_data_reduction 'CrysAlisPro 1.171.40.43a (Rigaku OD, 2019)'
_computing_molecular_graphics 'ORTEP3 for Windows - Farrugia, L. J. J. Appl. Crystallogr. 1997, 30, 565'
_computing_publication_material
;
 'WinGX publication routines, Farrugia, 
 L. J., J. Appl. Crystallogr., 1999, 32, 837-838
;
_computing_structure_refinement
;
 SHELXL-2018/3 (Sheldrick, 2018)
 Sheldrick GM (2008) Acta Crystallogr A64:112--122 and 
 C. B. H\"ubschle, G. M. Sheldrick and B. Dittrich
 ShelXle: a Qt graphical user interface for SHELXL
 J. Appl. Cryst., 44, (2011) 1281-1284.
;
_computing_structure_solution
; 
 SHELXT
 Sheldrick, G. M. (2008). Acta Cryst. A64, 112-122.
;
_diffrn_ambient_environment N~2~
_diffrn_ambient_temperature 150.00(10)
_diffrn_detector 'CCD plate'
_diffrn_detector_area_resol_mean 8.1150
_diffrn_detector_type EosS2
_diffrn_measured_fraction_theta_full 1.000
_diffrn_measured_fraction_theta_max 0.995
_diffrn_measurement_device 'four-circle diffractometer'
_diffrn_measurement_device_type 'SuperNova, Dual, Cu at home/near, EosS2'
_diffrn_measurement_method '\w scans'
_diffrn_radiation_monochromator mirror
_diffrn_radiation_probe x-ray
_diffrn_radiation_type 'Cu K\a'
_diffrn_radiation_wavelength 1.54184
_diffrn_reflns_av_R_equivalents 0.0338
_diffrn_reflns_av_unetI/netI 0.0215
_diffrn_reflns_Laue_measured_fraction_full 1.000
_diffrn_reflns_Laue_measured_fraction_max 0.995
_diffrn_reflns_limit_h_max 16
_diffrn_reflns_limit_h_min -16
_diffrn_reflns_limit_k_max 28
_diffrn_reflns_limit_k_min -27
_diffrn_reflns_limit_l_max 24
_diffrn_reflns_limit_l_min -28
_diffrn_reflns_number 38898
_diffrn_reflns_point_group_measured_fraction_full 1.000
_diffrn_reflns_point_group_measured_fraction_max 0.995
_diffrn_reflns_theta_full 67.684
_diffrn_reflns_theta_max 73.134
_diffrn_reflns_theta_min 3.872
_diffrn_source 'micro-focus sealed X-ray tube'
_diffrn_source_type 'SuperNova (Cu) X-ray Source'
_exptl_absorpt_coefficient_mu 4.928
_exptl_absorpt_correction_T_max 1.00000
_exptl_absorpt_correction_T_min 0.59470
_exptl_absorpt_correction_type multi-scan
_exptl_absorpt_process_details
;
CrysAlisPro 1.171.40.43a (Rigaku Oxford Diffraction, 2019)
Empirical absorption correction using spherical harmonics,
 implemented in SCALE3 ABSPACK scaling algorithm.
;
_exptl_crystal_colour yellow
_exptl_crystal_density_diffrn 1.388
_exptl_crystal_description plate
_exptl_crystal_F_000 2952
_exptl_crystal_recrystallization_method 'Re-crystallisation from solvent: Acetone'
_exptl_crystal_size_max 0.219
_exptl_crystal_size_mid 0.160
_exptl_crystal_size_min 0.072
_refine_diff_density_max 0.385
_refine_diff_density_min -0.569
_refine_diff_density_rms 0.052
_refine_ls_extinction_method none
_refine_ls_goodness_of_fit_ref 1.037
_refine_ls_hydrogen_treatment mixed
_refine_ls_matrix_type full
_refine_ls_number_parameters 403
_refine_ls_number_reflns 6807
_refine_ls_number_restraints 0
_refine_ls_restrained_S_all 1.037
_refine_ls_R_factor_all 0.0220
_refine_ls_R_factor_gt 0.0213
_refine_ls_shift/su_max 0.003
_refine_ls_shift/su_mean 0.000
_refine_ls_structure_factor_coef Fsqd
_refine_ls_weighting_details 'w=1/[\s^2^(Fo^2^)+(0.0242P)^2^+7.4297P] where P=(Fo^2^+2Fc^2^)/3'
_refine_ls_weighting_scheme calc
_refine_ls_wR_factor_gt 0.0522
_refine_ls_wR_factor_ref 0.0527
_reflns_Friedel_coverage 0.000
_reflns_number_gt 6587
_reflns_number_total 6807
_reflns_threshold_expression 'I > 2\s(I)'
_cod_data_source_file d4cy01032a2.cif
_cod_data_source_block s19uh4
_cod_original_sg_symbol_H-M 'C 2/c'
_cod_database_code 1573241
_shelx_shelxl_version_number 2018/3
_shelx_space_group_comment
;
The symmetry employed for this shelxl refinement is uniquely defined
by the following loop, which should always be used as a source of
symmetry information in preference to the above space-group names.
They are only intended as comments.
;
_shelx_estimated_absorpt_t_min 0.412
_shelx_estimated_absorpt_t_max 0.718
_oxdiff_exptl_absorpt_empirical_full_min 0.708
_oxdiff_exptl_absorpt_empirical_full_max 1.734
_oxdiff_exptl_absorpt_empirical_details
;
Empirical correction (ABSPACK) includes:
- Absorption correction using spherical harmonics
- Frame scaling
;

loop_
_space_group_symop_operation_xyz
'x, y, z'
'-x, y, -z+1/2'
'x+1/2, y+1/2, z'
'-x+1/2, y+1/2, -z+1/2'
'-x, -y, -z'
'x, -y, z-1/2'
'-x+1/2, -y+1/2, -z'
'x+1/2, -y+1/2, z-1/2'

loop_
_atom_site_label
_atom_site_type_symbol
_atom_site_fract_x
_atom_site_fract_y
_atom_site_fract_z
_atom_site_U_iso_or_equiv
_atom_site_adp_type
_atom_site_occupancy
_atom_site_site_symmetry_order
_atom_site_calc_flag
_atom_site_refinement_flags_posn
_atom_site_refinement_flags_adp
_atom_site_refinement_flags_occupancy
_atom_site_disorder_assembly
_atom_site_disorder_group
Ru Ru 0.50783(2) 0.37574(2) 0.66752(2) 0.01092(4) Uani 1 1 d . . . . .
P1 P 0.51151(3) 0.33234(2) 0.57875(2) 0.01481(8) Uani 1 1 d . . . . .
P2 P 0.41620(3) 0.44479(2) 0.61364(2) 0.01344(7) Uani 1 1 d . . . . .
O1 O 0.64018(8) 0.42171(5) 0.65488(5) 0.0164(2) Uani 1 1 d . . . . .
O2 O 0.66566(9) 0.46836(6) 0.74267(5) 0.0260(3) Uani 1 1 d . . . . .
O3 O 0.38852(8) 0.32095(5) 0.68181(5) 0.0169(2) Uani 1 1 d . . . . .
O4 O 0.39012(8) 0.31203(5) 0.78151(5) 0.0187(2) Uani 1 1 d . . . . .
O5 O 0.500000 0.42098(6) 0.750000 0.0128(3) Uani 1 2 d S T P . .
H5 H 0.4477(17) 0.4409(11) 0.7500(11) 0.041(7) Uiso 1 1 d . . . . .
C1 C 0.42756(12) 0.37214(7) 0.52086(7) 0.0194(3) Uani 1 1 d . . . . .
H1A H 0.446633 0.363984 0.481036 0.023 Uiso 1 1 calc R U . . .
H1B H 0.356329 0.359915 0.520825 0.023 Uiso 1 1 calc R U . . .
C2 C 0.44034(12) 0.43769(7) 0.53584(7) 0.0191(3) Uani 1 1 d . . . . .
H2A H 0.391338 0.461535 0.508854 0.023 Uiso 1 1 calc R U . . .
H2B H 0.509761 0.450971 0.531966 0.023 Uiso 1 1 calc R U . . .
C3 C 0.63417(12) 0.33122(7) 0.55114(7) 0.0196(3) Uani 1 1 d . . . . .
C4 C 0.71455(14) 0.30612(9) 0.58830(8) 0.0335(4) Uani 1 1 d . . . . .
H4 H 0.704277 0.291179 0.626114 0.040 Uiso 1 1 calc R U . . .
C5 C 0.80993(15) 0.30263(11) 0.57072(10) 0.0411(5) Uani 1 1 d . . . . .
H5A H 0.864213 0.284999 0.596401 0.049 Uiso 1 1 calc R U . . .
C6 C 0.82626(15) 0.32467(9) 0.51607(10) 0.0365(4) Uani 1 1 d . . . . .
H6 H 0.891456 0.322125 0.504041 0.044 Uiso 1 1 calc R U . . .
C7 C 0.74744(16) 0.35027(10) 0.47929(9) 0.0382(4) Uani 1 1 d . . . . .
H7 H 0.758523 0.365819 0.441867 0.046 Uiso 1 1 calc R U . . .
C8 C 0.65126(14) 0.35365(8) 0.49640(8) 0.0300(4) Uani 1 1 d . . . . .
H8 H 0.597249 0.371336 0.470554 0.036 Uiso 1 1 calc R U . . .
C9 C 0.47085(12) 0.25563(7) 0.56888(7) 0.0209(3) Uani 1 1 d . . . . .
C10 C 0.50281(16) 0.21651(8) 0.61490(8) 0.0315(4) Uani 1 1 d . . . . .
H10 H 0.542419 0.230361 0.650361 0.038 Uiso 1 1 calc R U . . .
C11 C 0.4772(2) 0.15734(9) 0.60939(10) 0.0429(5) Uani 1 1 d . . . . .
H11 H 0.500746 0.130744 0.640674 0.051 Uiso 1 1 calc R U . . .
C12 C 0.41780(19) 0.13703(9) 0.55863(10) 0.0432(5) Uani 1 1 d . . . . .
H12 H 0.400161 0.096553 0.554986 0.052 Uiso 1 1 calc R U . . .
C13 C 0.38416(16) 0.17564(9) 0.51327(9) 0.0372(4) Uani 1 1 d . . . . .
H13 H 0.342626 0.161701 0.478522 0.045 Uiso 1 1 calc R U . . .
C14 C 0.41044(14) 0.23488(8) 0.51790(8) 0.0279(4) Uani 1 1 d . . . . .
H14 H 0.387197 0.261181 0.486293 0.033 Uiso 1 1 calc R U . . .
C15 C 0.27730(11) 0.44763(7) 0.60202(7) 0.0194(3) Uani 1 1 d . . . . .
C16 C 0.22043(12) 0.41124(8) 0.63352(7) 0.0238(3) Uani 1 1 d . . . . .
H16 H 0.253589 0.384671 0.662295 0.029 Uiso 1 1 calc R U . . .
C17 C 0.11511(13) 0.41341(10) 0.62323(9) 0.0338(4) Uani 1 1 d . . . . .
H17 H 0.076818 0.387904 0.644587 0.041 Uiso 1 1 calc R U . . .
C18 C 0.06622(14) 0.45219(11) 0.58241(9) 0.0400(5) Uani 1 1 d . . . . .
H18 H -0.005685 0.453082 0.575082 0.048 Uiso 1 1 calc R U . . .
C19 C 0.12204(15) 0.49003(11) 0.55194(9) 0.0413(5) Uani 1 1 d . . . . .
H19 H 0.088323 0.517777 0.524653 0.050 Uiso 1 1 calc R U . . .
C20 C 0.22712(13) 0.48752(9) 0.56115(8) 0.0297(4) Uani 1 1 d . . . . .
H20 H 0.265009 0.513048 0.539570 0.036 Uiso 1 1 calc R U . . .
C21 C 0.44635(12) 0.52179(7) 0.63289(6) 0.0176(3) Uani 1 1 d . . . . .
C22 C 0.38295(14) 0.55641(7) 0.66220(8) 0.0260(3) Uani 1 1 d . . . . .
H22 H 0.321651 0.540421 0.671993 0.031 Uiso 1 1 calc R U . . .
C23 C 0.40902(18) 0.61428(8) 0.67718(9) 0.0372(4) Uani 1 1 d . . . . .
H23 H 0.364832 0.637824 0.696622 0.045 Uiso 1 1 calc R U . . .
C24 C 0.49861(17) 0.63786(9) 0.66406(8) 0.0355(4) Uani 1 1 d . . . . .
H24 H 0.515700 0.677549 0.674162 0.043 Uiso 1 1 calc R U . . .
C25 C 0.56343(14) 0.60350(8) 0.63614(8) 0.0278(4) Uani 1 1 d . . . . .
H25 H 0.625786 0.619277 0.627746 0.033 Uiso 1 1 calc R U . . .
C26 C 0.53698(12) 0.54579(7) 0.62040(7) 0.0216(3) Uani 1 1 d . . . . .
H26 H 0.581322 0.522449 0.600872 0.026 Uiso 1 1 calc R U . . .
C27 C 0.69116(11) 0.45419(6) 0.69372(7) 0.0166(3) Uani 1 1 d . . . . .
C28 C 0.79431(12) 0.47576(7) 0.67903(8) 0.0238(3) Uani 1 1 d . . . . .
C29 C 0.82629(17) 0.53095(11) 0.71499(13) 0.0549(7) Uani 1 1 d . . . . .
H29A H 0.891428 0.544861 0.705174 0.082 Uiso 1 1 calc R U . . .
H29B H 0.833035 0.521850 0.757630 0.082 Uiso 1 1 calc R U . . .
H29C H 0.774978 0.561658 0.705301 0.082 Uiso 1 1 calc R U . . .
C30 C 0.79024(14) 0.48718(10) 0.61234(9) 0.0385(5) Uani 1 1 d . . . . .
H30A H 0.766344 0.451696 0.590051 0.058 Uiso 1 1 calc R U . . .
H30B H 0.858069 0.497352 0.603793 0.058 Uiso 1 1 calc R U . . .
H30C H 0.743696 0.519809 0.600373 0.058 Uiso 1 1 calc R U . . .
C31 C 0.87019(13) 0.42643(9) 0.69765(9) 0.0344(4) Uani 1 1 d . . . . .
H31A H 0.851739 0.391560 0.673025 0.052 Uiso 1 1 calc R U . . .
H31B H 0.869211 0.416675 0.739665 0.052 Uiso 1 1 calc R U . . .
H31C H 0.938286 0.439439 0.692182 0.052 Uiso 1 1 calc R U . . .
C32 C 0.35890(11) 0.30030(6) 0.72777(7) 0.0161(3) Uani 1 1 d . . . . .
C33 C 0.27229(13) 0.25430(7) 0.71589(7) 0.0227(3) Uani 1 1 d . . . . .
C34 C 0.31050(17) 0.19593(8) 0.74394(10) 0.0391(5) Uani 1 1 d . . . . .
H34A H 0.258669 0.165565 0.733976 0.059 Uiso 1 1 calc R U . . .
H34B H 0.324801 0.200406 0.787328 0.059 Uiso 1 1 calc R U . . .
H34C H 0.372565 0.184356 0.728520 0.059 Uiso 1 1 calc R U . . .
C35 C 0.23848(15) 0.24571(9) 0.64879(8) 0.0333(4) Uani 1 1 d . . . . .
H35A H 0.215668 0.283446 0.630669 0.050 Uiso 1 1 calc R U . . .
H35B H 0.182716 0.217281 0.642651 0.050 Uiso 1 1 calc R U . . .
H35C H 0.295482 0.230924 0.630229 0.050 Uiso 1 1 calc R U . . .
C36 C 0.18163(14) 0.27581(9) 0.74449(9) 0.0346(4) Uani 1 1 d . . . . .
H36A H 0.154369 0.311832 0.724474 0.052 Uiso 1 1 calc R U . . .
H36B H 0.203472 0.283996 0.786829 0.052 Uiso 1 1 calc R U . . .
H36C H 0.129064 0.245360 0.740457 0.052 Uiso 1 1 calc R U . . .

loop_
_atom_site_aniso_label
_atom_site_aniso_U_11
_atom_site_aniso_U_22
_atom_site_aniso_U_33
_atom_site_aniso_U_23
_atom_site_aniso_U_13
_atom_site_aniso_U_12
Ru 0.01128(6) 0.01096(6) 0.01075(6) -0.00003(3) 0.00238(4) -0.00033(3)
P1 0.01731(17) 0.01473(17) 0.01278(16) -0.00197(13) 0.00347(13) -0.00086(13)
P2 0.01322(16) 0.01410(16) 0.01274(16) 0.00095(12) 0.00103(12) 0.00069(12)
O1 0.0147(5) 0.0178(5) 0.0177(5) 0.0000(4) 0.0053(4) -0.0027(4)
O2 0.0218(6) 0.0360(7) 0.0213(6) -0.0073(5) 0.0072(5) -0.0123(5)
O3 0.0173(5) 0.0171(5) 0.0166(5) -0.0009(4) 0.0035(4) -0.0057(4)
O4 0.0221(5) 0.0171(5) 0.0167(5) -0.0017(4) 0.0025(4) -0.0070(4)
O5 0.0126(7) 0.0132(7) 0.0132(7) 0.000 0.0038(5) 0.000
C1 0.0207(8) 0.0232(8) 0.0139(7) -0.0015(5) 0.0016(6) 0.0003(6)
C2 0.0221(7) 0.0214(7) 0.0143(7) 0.0028(6) 0.0038(6) 0.0020(6)
C3 0.0205(7) 0.0183(7) 0.0212(7) -0.0053(6) 0.0069(6) -0.0008(6)
C4 0.0274(9) 0.0497(11) 0.0242(9) 0.0035(8) 0.0065(7) 0.0093(8)
C5 0.0249(9) 0.0596(13) 0.0388(11) -0.0025(10) 0.0045(8) 0.0133(9)
C6 0.0254(9) 0.0408(11) 0.0471(11) -0.0090(9) 0.0184(8) 0.0017(8)
C7 0.0371(11) 0.0443(11) 0.0382(11) 0.0049(9) 0.0222(9) 0.0038(9)
C8 0.0288(9) 0.0346(9) 0.0290(9) 0.0063(7) 0.0122(7) 0.0063(7)
C9 0.0250(8) 0.0185(7) 0.0209(7) -0.0045(6) 0.0088(6) -0.0033(6)
C10 0.0480(11) 0.0206(8) 0.0258(9) -0.0026(7) 0.0045(8) -0.0042(7)
C11 0.0725(16) 0.0196(9) 0.0381(11) 0.0004(8) 0.0131(10) -0.0044(9)
C12 0.0645(15) 0.0222(9) 0.0469(12) -0.0120(8) 0.0214(11) -0.0165(9)
C13 0.0409(11) 0.0342(10) 0.0380(10) -0.0177(8) 0.0106(8) -0.0149(8)
C14 0.0308(9) 0.0273(9) 0.0263(8) -0.0085(7) 0.0064(7) -0.0064(7)
C15 0.0159(7) 0.0244(8) 0.0171(7) -0.0042(6) -0.0003(6) 0.0022(6)
C16 0.0176(8) 0.0298(8) 0.0237(8) -0.0013(6) 0.0021(6) 0.0015(6)
C17 0.0185(8) 0.0508(12) 0.0327(10) -0.0043(8) 0.0057(7) -0.0017(8)
C18 0.0154(8) 0.0719(15) 0.0316(10) -0.0053(9) -0.0001(7) 0.0097(9)
C19 0.0258(9) 0.0660(14) 0.0299(10) 0.0075(9) -0.0037(8) 0.0184(9)
C20 0.0238(9) 0.0401(10) 0.0242(8) 0.0055(7) 0.0001(7) 0.0076(7)
C21 0.0222(7) 0.0155(7) 0.0140(7) 0.0021(5) -0.0012(6) 0.0015(6)
C22 0.0321(9) 0.0226(8) 0.0248(8) -0.0015(6) 0.0089(7) -0.0001(7)
C23 0.0533(13) 0.0241(9) 0.0364(10) -0.0089(8) 0.0136(9) 0.0029(8)
C24 0.0539(13) 0.0204(8) 0.0313(10) -0.0049(7) 0.0029(9) -0.0082(8)
C25 0.0332(9) 0.0238(8) 0.0245(8) 0.0040(7) -0.0021(7) -0.0087(7)
C26 0.0232(8) 0.0206(7) 0.0198(7) 0.0035(6) -0.0005(6) -0.0008(6)
C27 0.0143(7) 0.0176(7) 0.0181(7) 0.0029(5) 0.0028(5) -0.0003(5)
C28 0.0154(7) 0.0246(8) 0.0325(9) 0.0006(7) 0.0077(6) -0.0042(6)
C29 0.0364(12) 0.0444(12) 0.0898(19) -0.0279(13) 0.0287(12) -0.0260(10)
C30 0.0211(8) 0.0536(12) 0.0440(11) 0.0231(10) 0.0155(8) 0.0016(8)
C31 0.0171(8) 0.0474(11) 0.0397(10) 0.0107(9) 0.0069(7) 0.0050(7)
C32 0.0169(7) 0.0122(6) 0.0198(7) -0.0012(5) 0.0040(6) -0.0023(5)
C33 0.0253(8) 0.0219(8) 0.0217(8) -0.0044(6) 0.0061(6) -0.0121(6)
C34 0.0498(12) 0.0207(9) 0.0463(11) 0.0012(8) 0.0051(9) -0.0147(8)
C35 0.0368(10) 0.0371(10) 0.0263(9) -0.0107(7) 0.0062(7) -0.0237(8)
C36 0.0246(9) 0.0462(11) 0.0346(10) -0.0136(8) 0.0095(7) -0.0161(8)

loop_
_atom_type_symbol
_atom_type_description
_atom_type_scat_dispersion_real
_atom_type_scat_dispersion_imag
_atom_type_scat_source
C C 0.0181 0.0091 'International Tables Vol C Tables 4.2.6.8 and 6.1.1.4'
H H 0.0000 0.0000 'International Tables Vol C Tables 4.2.6.8 and 6.1.1.4'
O O 0.0492 0.0322 'International Tables Vol C Tables 4.2.6.8 and 6.1.1.4'
P P 0.2955 0.4335 'International Tables Vol C Tables 4.2.6.8 and 6.1.1.4'
Ru Ru 0.0552 3.2960 'International Tables Vol C Tables 4.2.6.8 and 6.1.1.4'

loop_
_geom_angle_atom_site_label_1
_geom_angle_atom_site_label_2
_geom_angle_atom_site_label_3
_geom_angle
_geom_angle_site_symmetry_1
_geom_angle_site_symmetry_3
_geom_angle_publ_flag
O3 Ru O1 172.79(4) . . ?
O3 Ru O5 90.95(4) . . ?
O1 Ru O5 91.59(3) . . ?
O3 Ru O4 87.38(4) . 2_656 ?
O1 Ru O4 85.98(4) . 2_656 ?
O5 Ru O4 87.79(4) . 2_656 ?
O3 Ru P2 97.70(3) . . ?
O1 Ru P2 88.91(3) . . ?
O5 Ru P2 92.78(3) . . ?
O4 Ru P2 174.88(3) 2_656 . ?
O3 Ru P1 89.59(3) . . ?
O1 Ru P1 88.23(3) . . ?
O5 Ru P1 177.01(3) . . ?
O4 Ru P1 95.17(3) 2_656 . ?
P2 Ru P1 84.233(13) . . ?
C9 P1 C3 102.03(7) . . ?
C9 P1 C1 104.00(7) . . ?
C3 P1 C1 104.20(7) . . ?
C9 P1 Ru 118.89(5) . . ?
C3 P1 Ru 116.55(5) . . ?
C1 P1 Ru 109.53(5) . . ?
C21 P2 C15 100.55(7) . . ?
C21 P2 C2 104.38(7) . . ?
C15 P2 C2 100.22(7) . . ?
C21 P2 Ru 117.03(5) . . ?
C15 P2 Ru 124.30(5) . . ?
C2 P2 Ru 107.67(5) . . ?
C27 O1 Ru 124.76(9) . . ?
C32 O3 Ru 133.67(10) . . ?
C32 O4 Ru 137.93(10) . 2_656 ?
Ru O5 Ru 122.86(7) 2_656 . ?
Ru O5 H5 96.6(17) 2_656 . ?
Ru O5 H5 113.9(17) . . ?
Ru O5 H5 113.9(17) 2_656 2_656 ?
Ru O5 H5 96.6(17) . 2_656 ?
H5 O5 H5 114(3) . 2_656 ?
C2 C1 P1 106.46(10) . . ?
C2 C1 H1A 110.4 . . ?
P1 C1 H1A 110.4 . . ?
C2 C1 H1B 110.4 . . ?
P1 C1 H1B 110.4 . . ?
H1A C1 H1B 108.6 . . ?
C1 C2 P2 105.54(10) . . ?
C1 C2 H2A 110.6 . . ?
P2 C2 H2A 110.6 . . ?
C1 C2 H2B 110.6 . . ?
P2 C2 H2B 110.6 . . ?
H2A C2 H2B 108.8 . . ?
C4 C3 C8 118.75(16) . . ?
C4 C3 P1 116.62(13) . . ?
C8 C3 P1 124.63(13) . . ?
C3 C4 C5 120.60(18) . . ?
C3 C4 H4 119.7 . . ?
C5 C4 H4 119.7 . . ?
C6 C5 C4 120.36(19) . . ?
C6 C5 H5A 119.8 . . ?
C4 C5 H5A 119.8 . . ?
C7 C6 C5 119.45(17) . . ?
C7 C6 H6 120.3 . . ?
C5 C6 H6 120.3 . . ?
C6 C7 C8 120.60(18) . . ?
C6 C7 H7 119.7 . . ?
C8 C7 H7 119.7 . . ?
C3 C8 C7 120.23(18) . . ?
C3 C8 H8 119.9 . . ?
C7 C8 H8 119.9 . . ?
C10 C9 C14 119.01(16) . . ?
C10 C9 P1 117.63(13) . . ?
C14 C9 P1 123.36(13) . . ?
C11 C10 C9 120.45(18) . . ?
C11 C10 H10 119.8 . . ?
C9 C10 H10 119.8 . . ?
C12 C11 C10 120.2(2) . . ?
C12 C11 H11 119.9 . . ?
C10 C11 H11 119.9 . . ?
C13 C12 C11 119.77(18) . . ?
C13 C12 H12 120.1 . . ?
C11 C12 H12 120.1 . . ?
C12 C13 C14 120.57(18) . . ?
C12 C13 H13 119.7 . . ?
C14 C13 H13 119.7 . . ?
C13 C14 C9 119.97(18) . . ?
C13 C14 H14 120.0 . . ?
C9 C14 H14 120.0 . . ?
C16 C15 C20 118.87(15) . . ?
C16 C15 P2 121.39(12) . . ?
C20 C15 P2 119.74(13) . . ?
C15 C16 C17 120.41(17) . . ?
C15 C16 H16 119.8 . . ?
C17 C16 H16 119.8 . . ?
C18 C17 C16 120.41(19) . . ?
C18 C17 H17 119.8 . . ?
C16 C17 H17 119.8 . . ?
C17 C18 C19 119.80(17) . . ?
C17 C18 H18 120.1 . . ?
C19 C18 H18 120.1 . . ?
C18 C19 C20 120.22(18) . . ?
C18 C19 H19 119.9 . . ?
C20 C19 H19 119.9 . . ?
C19 C20 C15 120.25(18) . . ?
C19 C20 H20 119.9 . . ?
C15 C20 H20 119.9 . . ?
C22 C21 C26 118.75(15) . . ?
C22 C21 P2 121.68(12) . . ?
C26 C21 P2 119.51(12) . . ?
C23 C22 C21 120.23(17) . . ?
C23 C22 H22 119.9 . . ?
C21 C22 H22 119.9 . . ?
C24 C23 C22 120.55(18) . . ?
C24 C23 H23 119.7 . . ?
C22 C23 H23 119.7 . . ?
C23 C24 C25 119.80(17) . . ?
C23 C24 H24 120.1 . . ?
C25 C24 H24 120.1 . . ?
C24 C25 C26 119.79(17) . . ?
C24 C25 H25 120.1 . . ?
C26 C25 H25 120.1 . . ?
C25 C26 C21 120.85(16) . . ?
C25 C26 H26 119.6 . . ?
C21 C26 H26 119.6 . . ?
O2 C27 O1 125.39(14) . . ?
O2 C27 C28 118.42(14) . . ?
O1 C27 C28 116.17(13) . . ?
C29 C28 C30 110.95(18) . . ?
C29 C28 C31 109.42(17) . . ?
C30 C28 C31 109.01(15) . . ?
C29 C28 C27 109.64(14) . . ?
C30 C28 C27 111.23(14) . . ?
C31 C28 C27 106.48(13) . . ?
C28 C29 H29A 109.5 . . ?
C28 C29 H29B 109.5 . . ?
H29A C29 H29B 109.5 . . ?
C28 C29 H29C 109.5 . . ?
H29A C29 H29C 109.5 . . ?
H29B C29 H29C 109.5 . . ?
C28 C30 H30A 109.5 . . ?
C28 C30 H30B 109.5 . . ?
H30A C30 H30B 109.5 . . ?
C28 C30 H30C 109.5 . . ?
H30A C30 H30C 109.5 . . ?
H30B C30 H30C 109.5 . . ?
C28 C31 H31A 109.5 . . ?
C28 C31 H31B 109.5 . . ?
H31A C31 H31B 109.5 . . ?
C28 C31 H31C 109.5 . . ?
H31A C31 H31C 109.5 . . ?
H31B C31 H31C 109.5 . . ?
O3 C32 O4 128.59(13) . . ?
O3 C32 C33 114.98(13) . . ?
O4 C32 C33 116.43(13) . . ?
C34 C33 C36 109.72(16) . . ?
C34 C33 C35 109.59(15) . . ?
C36 C33 C35 108.81(15) . . ?
C34 C33 C32 108.47(14) . . ?
C36 C33 C32 108.97(13) . . ?
C35 C33 C32 111.27(13) . . ?
C33 C34 H34A 109.5 . . ?
C33 C34 H34B 109.5 . . ?
H34A C34 H34B 109.5 . . ?
C33 C34 H34C 109.5 . . ?
H34A C34 H34C 109.5 . . ?
H34B C34 H34C 109.5 . . ?
C33 C35 H35A 109.5 . . ?
C33 C35 H35B 109.5 . . ?
H35A C35 H35B 109.5 . . ?
C33 C35 H35C 109.5 . . ?
H35A C35 H35C 109.5 . . ?
H35B C35 H35C 109.5 . . ?
C33 C36 H36A 109.5 . . ?
C33 C36 H36B 109.5 . . ?
H36A C36 H36B 109.5 . . ?
C33 C36 H36C 109.5 . . ?
H36A C36 H36C 109.5 . . ?
H36B C36 H36C 109.5 . . ?

loop_
_geom_bond_atom_site_label_1
_geom_bond_atom_site_label_2
_geom_bond_distance
_geom_bond_site_symmetry_2
_geom_bond_publ_flag
Ru O3 2.0824(10) . ?
Ru O1 2.1065(10) . ?
Ru O5 2.1495(7) . ?
Ru O4 2.1980(10) 2_656 ?
Ru P2 2.2401(4) . ?
Ru P1 2.2479(4) . ?
P1 C9 1.8293(16) . ?
P1 C3 1.8346(16) . ?
P1 C1 1.8364(16) . ?
P2 C21 1.8335(15) . ?
P2 C15 1.8352(16) . ?
P2 C2 1.8450(15) . ?
O1 C27 1.2689(19) . ?
O2 C27 1.2488(19) . ?
O3 C32 1.2571(19) . ?
O4 C32 1.2582(19) . ?
O5 H5 0.83(2) . ?
O5 H5 0.83(2) 2_656 ?
C1 C2 1.532(2) . ?
C1 H1A 0.9900 . ?
C1 H1B 0.9900 . ?
C2 H2A 0.9900 . ?
C2 H2B 0.9900 . ?
C3 C4 1.388(2) . ?
C3 C8 1.390(2) . ?
C4 C5 1.389(3) . ?
C4 H4 0.9500 . ?
C5 C6 1.382(3) . ?
C5 H5A 0.9500 . ?
C6 C7 1.374(3) . ?
C6 H6 0.9500 . ?
C7 C8 1.395(3) . ?
C7 H7 0.9500 . ?
C8 H8 0.9500 . ?
C9 C10 1.390(2) . ?
C9 C14 1.393(2) . ?
C10 C11 1.388(3) . ?
C10 H10 0.9500 . ?
C11 C12 1.380(3) . ?
C11 H11 0.9500 . ?
C12 C13 1.377(3) . ?
C12 H12 0.9500 . ?
C13 C14 1.391(3) . ?
C13 H13 0.9500 . ?
C14 H14 0.9500 . ?
C15 C16 1.387(2) . ?
C15 C20 1.396(2) . ?
C16 C17 1.392(2) . ?
C16 H16 0.9500 . ?
C17 C18 1.373(3) . ?
C17 H17 0.9500 . ?
C18 C19 1.385(3) . ?
C18 H18 0.9500 . ?
C19 C20 1.389(3) . ?
C19 H19 0.9500 . ?
C20 H20 0.9500 . ?
C21 C22 1.392(2) . ?
C21 C26 1.392(2) . ?
C22 C23 1.390(3) . ?
C22 H22 0.9500 . ?
C23 C24 1.381(3) . ?
C23 H23 0.9500 . ?
C24 C25 1.384(3) . ?
C24 H24 0.9500 . ?
C25 C26 1.391(2) . ?
C25 H25 0.9500 . ?
C26 H26 0.9500 . ?
C27 C28 1.542(2) . ?
C28 C29 1.523(3) . ?
C28 C30 1.527(3) . ?
C28 C31 1.528(2) . ?
C29 H29A 0.9800 . ?
C29 H29B 0.9800 . ?
C29 H29C 0.9800 . ?
C30 H30A 0.9800 . ?
C30 H30B 0.9800 . ?
C30 H30C 0.9800 . ?
C31 H31A 0.9800 . ?
C31 H31B 0.9800 . ?
C31 H31C 0.9800 . ?
C32 C33 1.553(2) . ?
C33 C34 1.526(3) . ?
C33 C36 1.532(2) . ?
C33 C35 1.536(2) . ?
C34 H34A 0.9800 . ?
C34 H34B 0.9800 . ?
C34 H34C 0.9800 . ?
C35 H35A 0.9800 . ?
C35 H35B 0.9800 . ?
C35 H35C 0.9800 . ?
C36 H36A 0.9800 . ?
C36 H36B 0.9800 . ?
C36 H36C 0.9800 . ?

loop_
_geom_hbond_atom_site_label_D
_geom_hbond_atom_site_label_H
_geom_hbond_atom_site_label_A
_geom_hbond_distance_DH
_geom_hbond_distance_HA
_geom_hbond_distance_DA
_geom_hbond_angle_DHA
_geom_hbond_site_symmetry_A
_geom_hbond_publ_flag
O5 H5 O2 0.83(2) 1.67(2) 2.4853(12) 168(3) 2_656 yes

loop_
_geom_torsion_atom_site_label_1
_geom_torsion_atom_site_label_2
_geom_torsion_atom_site_label_3
_geom_torsion_atom_site_label_4
_geom_torsion
_geom_torsion_site_symmetry_1
_geom_torsion_site_symmetry_2
_geom_torsion_site_symmetry_3
_geom_torsion_site_symmetry_4
_geom_torsion_publ_flag
C9 P1 C1 C2 166.95(10) . . . . ?
C3 P1 C1 C2 -86.50(11) . . . . ?
Ru P1 C1 C2 38.87(11) . . . . ?
P1 C1 C2 P2 -53.95(12) . . . . ?
C21 P2 C2 C1 173.67(10) . . . . ?
C15 P2 C2 C1 -82.54(11) . . . . ?
Ru P2 C2 C1 48.64(11) . . . . ?
C9 P1 C3 C4 -75.36(15) . . . . ?
C1 P1 C3 C4 176.63(14) . . . . ?
Ru P1 C3 C4 55.84(15) . . . . ?
C9 P1 C3 C8 104.77(16) . . . . ?
C1 P1 C3 C8 -3.24(16) . . . . ?
Ru P1 C3 C8 -124.02(14) . . . . ?
C8 C3 C4 C5 -1.0(3) . . . . ?
P1 C3 C4 C5 179.12(17) . . . . ?
C3 C4 C5 C6 0.6(3) . . . . ?
C4 C5 C6 C7 0.2(3) . . . . ?
C5 C6 C7 C8 -0.6(3) . . . . ?
C4 C3 C8 C7 0.6(3) . . . . ?
P1 C3 C8 C7 -179.53(15) . . . . ?
C6 C7 C8 C3 0.2(3) . . . . ?
C3 P1 C9 C10 87.23(15) . . . . ?
C1 P1 C9 C10 -164.61(14) . . . . ?
Ru P1 C9 C10 -42.53(16) . . . . ?
C3 P1 C9 C14 -92.51(15) . . . . ?
C1 P1 C9 C14 15.65(16) . . . . ?
Ru P1 C9 C14 137.73(13) . . . . ?
C14 C9 C10 C11 1.8(3) . . . . ?
P1 C9 C10 C11 -177.95(17) . . . . ?
C9 C10 C11 C12 -1.5(3) . . . . ?
C10 C11 C12 C13 0.2(4) . . . . ?
C11 C12 C13 C14 0.7(3) . . . . ?
C12 C13 C14 C9 -0.3(3) . . . . ?
C10 C9 C14 C13 -0.9(3) . . . . ?
P1 C9 C14 C13 178.85(14) . . . . ?
C21 P2 C15 C16 -123.90(14) . . . . ?
C2 P2 C15 C16 129.22(14) . . . . ?
Ru P2 C15 C16 9.47(16) . . . . ?
C21 P2 C15 C20 55.43(15) . . . . ?
C2 P2 C15 C20 -51.45(15) . . . . ?
Ru P2 C15 C20 -171.20(11) . . . . ?
C20 C15 C16 C17 1.8(3) . . . . ?
P2 C15 C16 C17 -178.87(14) . . . . ?
C15 C16 C17 C18 -1.0(3) . . . . ?
C16 C17 C18 C19 -1.0(3) . . . . ?
C17 C18 C19 C20 2.1(3) . . . . ?
C18 C19 C20 C15 -1.2(3) . . . . ?
C16 C15 C20 C19 -0.7(3) . . . . ?
P2 C15 C20 C19 179.94(15) . . . . ?
C15 P2 C21 C22 30.88(15) . . . . ?
C2 P2 C21 C22 134.42(13) . . . . ?
Ru P2 C21 C22 -106.73(13) . . . . ?
C15 P2 C21 C26 -152.02(12) . . . . ?
C2 P2 C21 C26 -48.49(14) . . . . ?
Ru P2 C21 C26 70.36(13) . . . . ?
C26 C21 C22 C23 1.6(3) . . . . ?
P2 C21 C22 C23 178.73(14) . . . . ?
C21 C22 C23 C24 -1.0(3) . . . . ?
C22 C23 C24 C25 -0.5(3) . . . . ?
C23 C24 C25 C26 1.3(3) . . . . ?
C24 C25 C26 C21 -0.6(3) . . . . ?
C22 C21 C26 C25 -0.8(2) . . . . ?
P2 C21 C26 C25 -177.99(12) . . . . ?
Ru O1 C27 O2 -7.4(2) . . . . ?
Ru O1 C27 C28 170.59(10) . . . . ?
O2 C27 C28 C29 -24.0(2) . . . . ?
O1 C27 C28 C29 157.88(17) . . . . ?
O2 C27 C28 C30 -147.08(16) . . . . ?
O1 C27 C28 C30 34.8(2) . . . . ?
O2 C27 C28 C31 94.28(18) . . . . ?
O1 C27 C28 C31 -83.85(17) . . . . ?
Ru O3 C32 O4 7.4(2) . . . . ?
Ru O3 C32 C33 -172.63(10) . . . . ?
Ru O4 C32 O3 8.5(3) 2_656 . . . ?
Ru O4 C32 C33 -171.46(11) 2_656 . . . ?
O3 C32 C33 C34 118.47(16) . . . . ?
O4 C32 C33 C34 -61.55(19) . . . . ?
O3 C32 C33 C36 -122.12(16) . . . . ?
O4 C32 C33 C36 57.86(19) . . . . ?
O3 C32 C33 C35 -2.1(2) . . . . ?
O4 C32 C33 C35 177.83(15) . . . . ?
